data_2238584
loop_
_publ_author_name
'Piccialli, Vincenzo'
'Zaccaria, Sabrina'
'Borbone, Nicola'
'Centore, Roberto'
'Tuzi, Angela'

_publ_section_title
;
 (3<i>R</i>,3a<i>R</i>,6<i>R</i>,6a<i>R</i>)-Hexahydrofuro[3,2-<i>b</i>]furan-3,6-diyl
 dibenzoate
;
_journal_coeditor_code YK2098
_journal_issue 9
_journal_name_full 'Acta Crystallographica Section E'
_journal_page_first o1396
_journal_page_last o1397
_journal_paper_doi 10.1107/S1600536813021612
_journal_volume 69
_journal_year 2013
_chemical_formula_iupac 'C20 H18 O6'
_chemical_formula_moiety 'C20 H18 O6'
_chemical_formula_sum 'C20 H18 O6'
_chemical_formula_weight 354.34
_chemical_name_systematic
'(3<i>R</i>,3a<i>R</i>,6<i>R</i>,6a<i>R</i>)-Hexahydrofuro[3,2-<i>b</i>]furan-3,6-diyl dibenzoate'
_space_group_IT_number 4
_symmetry_cell_setting monoclinic
_symmetry_space_group_name_Hall 'P 2yb'
_symmetry_space_group_name_H-M 'P 1 21 1'
_atom_sites_solution_hydrogens geom
_atom_sites_solution_primary direct
_atom_sites_solution_secondary difmap
_audit_creation_method SHELXL-97
_cell_angle_alpha 90.00
_cell_angle_beta 108.913(10)
_cell_angle_gamma 90.00
_cell_formula_units_Z 2
_cell_length_a 10.0914(15)
_cell_length_b 8.2388(11)
_cell_length_c 10.7592(10)
_cell_measurement_reflns_used 446
_cell_measurement_temperature 173(2)
_cell_measurement_theta_max 23.489
_cell_measurement_theta_min 3.792
_cell_volume 846.24(19)
_computing_cell_refinement
;
<i>DIRAX</i>/<i>LSQ</i> (Duisenberg <i>et al.</i>, 2000)
;
_computing_data_collection '<i>COLLECT</i> (Nonius, 1999)'
_computing_data_reduction
;
<i>EvalCCD</i> (Duisenberg <i>et al.</i>, 2003)
;
_computing_molecular_graphics '<i>ORTEP-3 for Windows</i> (Farrugia, 2012)'
_computing_publication_material '<i>WinGX</i> (Farrugia, 2012)'
_computing_structure_refinement '<i>SHELXL97</i> (Sheldrick, 2008)'
_computing_structure_solution '<i>SIR97</i> (Altomare <i>et al.</i>, 1999)'
_diffrn_ambient_temperature 173(2)
_diffrn_detector_area_resol_mean 9
_diffrn_measured_fraction_theta_full 0.994
_diffrn_measured_fraction_theta_max 0.994
_diffrn_measurement_device 'four-circle diffractometer'
_diffrn_measurement_device_type 'Bruker--Nonius KappaCCD'
_diffrn_measurement_method
;
CCD rotation images, thick slices
;
_diffrn_radiation_monochromator graphite
_diffrn_radiation_source 'normal-focus sealed tube'
_diffrn_radiation_type MoK\a
_diffrn_radiation_wavelength 0.71073
_diffrn_reflns_av_R_equivalents 0.0327
_diffrn_reflns_av_sigmaI/netI 0.0299
_diffrn_reflns_limit_h_max 13
_diffrn_reflns_limit_h_min -12
_diffrn_reflns_limit_k_max 9
_diffrn_reflns_limit_k_min -10
_diffrn_reflns_limit_l_max 13
_diffrn_reflns_limit_l_min -13
_diffrn_reflns_number 7903
_diffrn_reflns_theta_full 27.50
_diffrn_reflns_theta_max 27.50
_diffrn_reflns_theta_min 3.18
_exptl_absorpt_coefficient_mu 0.103
_exptl_absorpt_correction_T_max 0.9898
_exptl_absorpt_correction_T_min 0.9503
_exptl_absorpt_correction_type multi-scan
_exptl_absorpt_process_details '(<i>SADABS</i>; Bruker, 2001)'
_exptl_crystal_colour white
_exptl_crystal_density_diffrn 1.391
_exptl_crystal_density_method 'not measured'
_exptl_crystal_description block
_exptl_crystal_F_000 372
_exptl_crystal_size_max 0.50
_exptl_crystal_size_mid 0.20
_exptl_crystal_size_min 0.10
_refine_diff_density_max 0.144
_refine_diff_density_min -0.195
_refine_ls_extinction_method none
_refine_ls_goodness_of_fit_ref 1.110
_refine_ls_hydrogen_treatment constr
_refine_ls_matrix_type full
_refine_ls_number_parameters 263
_refine_ls_number_reflns 2059
_refine_ls_number_restraints 12
_refine_ls_restrained_S_all 1.108
_refine_ls_R_factor_all 0.0472
_refine_ls_R_factor_gt 0.0346
_refine_ls_shift/su_max 0.001
_refine_ls_shift/su_mean 0.000
_refine_ls_structure_factor_coef Fsqd
_refine_ls_weighting_details 'calc w=1/[\s^2^(Fo^2^)+(0.0287P)^2^+0.1292P] where P=(Fo^2^+2Fc^2^)/3'
_refine_ls_weighting_scheme calc
_refine_ls_wR_factor_gt 0.0677
_refine_ls_wR_factor_ref 0.0726
_reflns_number_gt 1757
_reflns_number_total 2059
_reflns_threshold_expression I>2sigma(I)
_cod_data_source_file yk2098.cif
_cod_data_source_block I
_cod_original_sg_symbol_H-M 'P 21'
_cod_database_code 2238584
_cod_database_fobs_code 2238584

loop_
_symmetry_equiv_pos_as_xyz
'x, y, z'
'-x, y+1/2, -z'

loop_
_atom_site_type_symbol
_atom_site_label
_atom_site_fract_x
_atom_site_fract_y
_atom_site_fract_z
_atom_site_U_iso_or_equiv
_atom_site_adp_type
_atom_site_calc_flag
_atom_site_refinement_flags
_atom_site_occupancy
_atom_site_symmetry_multiplicity
_atom_site_disorder_assembly
_atom_site_disorder_group
O O1 0.64835(16) 0.0655(2) 0.86046(14) 0.0337(4) Uani d . 1 1 D .
O O3 0.77544(15) 0.3383(2) 0.73544(16) 0.0351(4) Uani d . 1 1 D .
O O4 0.68459(17) 0.4767(2) 0.54748(17) 0.0449(5) Uani d . 1 1 D .
O O5 0.69994(15) -0.22410(18) 0.78559(13) 0.0282(3) Uani d . 1 1 . .
O O6 0.51687(15) -0.2810(2) 0.85248(15) 0.0385(4) Uani d . 1 1 . .
C C1 0.6475(3) 0.2374(3) 0.8702(2) 0.0381(6) Uani d . 1 1 D .
H H1A 0.7348 0.2762 0.9366 0.046 Uiso calc R 1 1 . .
H H1B 0.5668 0.2741 0.8961 0.046 Uiso calc R 1 1 . .
C C2 0.6365(2) 0.3022(3) 0.7353(2) 0.0322(5) Uani d D 1 1 . .
H H2 0.5777 0.4027 0.7162 0.039 Uiso calc R 1 1 A 1
C C4 0.5552(2) 0.0247(3) 0.73299(19) 0.0252(4) Uani d . 1 1 . .
H H4 0.4576 0.0078 0.7343 0.030 Uiso calc R 1 1 B 1
C C5 0.6094(2) -0.1245(3) 0.68230(19) 0.0267(5) Uani d D 1 1 D .
H H5 0.5316 -0.1890 0.6207 0.032 Uiso calc R 1 1 C 1
C C7 0.7845(2) 0.4329(3) 0.6365(2) 0.0305(5) Uani d . 1 1 . .
C C8 0.9319(2) 0.4765(3) 0.6514(2) 0.0278(4) Uani d . 1 1 D .
C C9 0.9560(2) 0.5661(3) 0.5518(2) 0.0339(5) Uani d . 1 1 . .
H H9 0.8800 0.5972 0.4769 0.041 Uiso calc R 1 1 D .
C C10 1.0912(3) 0.6098(3) 0.5623(2) 0.0422(6) Uani d . 1 1 D .
H H10 1.1082 0.6704 0.4938 0.051 Uiso calc R 1 1 . .
C C11 1.2014(3) 0.5664(3) 0.6708(3) 0.0436(6) Uani d . 1 1 . .
H H11 1.2941 0.5973 0.6774 0.052 Uiso calc R 1 1 D .
C C12 1.1774(2) 0.4781(4) 0.7702(3) 0.0459(6) Uani d . 1 1 D .
H H12 1.2537 0.4490 0.8456 0.055 Uiso calc R 1 1 . .
C C13 1.0429(2) 0.4318(3) 0.7606(2) 0.0362(6) Uani d . 1 1 . .
H H13 1.0266 0.3696 0.8286 0.043 Uiso calc R 1 1 D .
C C14 0.6400(2) -0.2914(3) 0.8676(2) 0.0277(5) Uani d . 1 1 . .
C C15 0.7421(2) -0.3791(3) 0.97809(19) 0.0271(5) Uani d . 1 1 . .
C C16 0.6933(2) -0.4500(3) 1.0721(2) 0.0301(5) Uani d . 1 1 . .
H H16 0.5982 -0.4367 1.0668 0.036 Uiso calc R 1 1 . .
C C17 0.7827(2) -0.5397(3) 1.1732(2) 0.0355(5) Uani d . 1 1 . .
H H17 0.7489 -0.5880 1.2373 0.043 Uiso calc R 1 1 . .
C C18 0.9210(3) -0.5593(3) 1.1812(2) 0.0391(6) Uani d . 1 1 . .
H H18 0.9822 -0.6218 1.2503 0.047 Uiso calc R 1 1 . .
C C19 0.9706(2) -0.4876(3) 1.0884(2) 0.0381(6) Uani d . 1 1 . .
H H19 1.0660 -0.5003 1.0945 0.046 Uiso calc R 1 1 . .
C C20 0.8815(2) -0.3974(3) 0.9868(2) 0.0302(5) Uani d . 1 1 . .
H H20 0.9157 -0.3483 0.9234 0.036 Uiso calc R 1 1 . .
C C3A 0.5619(7) 0.1641(7) 0.6404(6) 0.0262(11) Uani d PD 0.735(9) 1 D 1
H H3A 0.4650 0.1986 0.5873 0.031 Uiso calc PR 0.735(9) 1 D 1
C C6A 0.7006(7) -0.0439(7) 0.6118(7) 0.0287(14) Uani d PD 0.735(9) 1 D 1
H H6A 0.7949 -0.0213 0.6745 0.034 Uiso calc PR 0.735(9) 1 D 1
H H6B 0.7108 -0.1161 0.5419 0.034 Uiso calc PR 0.735(9) 1 D 1
O O2A 0.6338(4) 0.1033(3) 0.5563(3) 0.0297(9) Uani d PD 0.735(9) 1 D 1
C C3B 0.5953(15) 0.150(2) 0.650(2) 0.040(6) Uani d PDU 0.265(9) 1 D 2
H H3B 0.5162 0.1724 0.5676 0.048 Uiso calc PR 0.265(9) 1 D 2
C C6B 0.687(2) -0.0796(14) 0.587(2) 0.039(6) Uani d PD 0.265(9) 1 D 2
H H6C 0.7746 -0.1422 0.6041 0.047 Uiso calc PR 0.265(9) 1 D 2
H H6D 0.6276 -0.0933 0.4946 0.047 Uiso calc PR 0.265(9) 1 D 2
O O2B 0.7130(10) 0.0860(10) 0.6220(9) 0.032(3) Uani d PD 0.265(9) 1 D 2

loop_
_atom_site_aniso_label
_atom_site_aniso_U_11
_atom_site_aniso_U_22
_atom_site_aniso_U_33
_atom_site_aniso_U_12
_atom_site_aniso_U_13
_atom_site_aniso_U_23
O1 0.0432(9) 0.0322(9) 0.0240(7) -0.0038(7) 0.0085(6) -0.0056(7)
O3 0.0256(8) 0.0375(9) 0.0432(9) -0.0012(7) 0.0124(7) 0.0140(8)
O4 0.0315(9) 0.0482(11) 0.0457(9) -0.0019(8) -0.0005(7) 0.0154(9)
O5 0.0292(7) 0.0308(8) 0.0247(7) 0.0038(6) 0.0089(6) 0.0030(6)
O6 0.0261(8) 0.0441(10) 0.0437(9) -0.0019(8) 0.0090(7) 0.0120(8)
C1 0.0452(14) 0.0340(14) 0.0420(13) -0.0139(11) 0.0237(11) -0.0139(11)
C2 0.0268(11) 0.0274(12) 0.0467(13) -0.0037(9) 0.0177(10) -0.0038(11)
C4 0.0222(10) 0.0274(11) 0.0261(10) -0.0028(8) 0.0080(8) -0.0003(9)
C5 0.0280(11) 0.0297(12) 0.0200(9) 0.0010(9) 0.0045(8) 0.0010(9)
C7 0.0305(11) 0.0249(12) 0.0346(11) -0.0017(9) 0.0087(9) 0.0018(10)
C8 0.0292(10) 0.0259(11) 0.0286(10) -0.0026(9) 0.0097(8) -0.0005(9)
C9 0.0425(13) 0.0308(13) 0.0302(11) -0.0025(11) 0.0140(10) 0.0022(10)
C10 0.0555(15) 0.0351(14) 0.0491(14) -0.0068(12) 0.0349(13) 0.0006(12)
C11 0.0352(13) 0.0444(15) 0.0590(15) -0.0105(12) 0.0260(12) -0.0118(14)
C12 0.0294(12) 0.0591(18) 0.0469(14) -0.0013(13) 0.0090(10) -0.0015(14)
C13 0.0303(11) 0.0452(15) 0.0331(11) -0.0011(11) 0.0103(9) 0.0079(11)
C14 0.0308(11) 0.0235(11) 0.0280(10) -0.0030(9) 0.0087(9) -0.0030(9)
C15 0.0299(10) 0.0233(11) 0.0270(10) -0.0002(9) 0.0076(8) -0.0037(9)
C16 0.0302(11) 0.0302(12) 0.0317(11) 0.0038(10) 0.0125(9) -0.0014(10)
C17 0.0407(13) 0.0367(13) 0.0325(11) 0.0058(11) 0.0164(10) 0.0058(11)
C18 0.0381(13) 0.0402(15) 0.0364(12) 0.0090(11) 0.0084(10) 0.0104(11)
C19 0.0287(12) 0.0403(14) 0.0446(13) 0.0046(10) 0.0108(10) 0.0031(12)
C20 0.0300(11) 0.0297(12) 0.0314(10) -0.0010(9) 0.0107(9) 0.0004(10)
C3A 0.027(2) 0.025(2) 0.028(2) 0.0013(19) 0.012(2) 0.0032(17)
C6A 0.034(2) 0.034(3) 0.021(3) 0.009(2) 0.0130(18) 0.000(2)
O2A 0.0313(19) 0.0332(13) 0.0277(15) 0.0016(10) 0.0137(15) 0.0044(10)
C3B 0.041(7) 0.036(7) 0.041(7) 0.006(4) 0.010(5) 0.002(4)
C6B 0.068(11) 0.029(7) 0.024(8) 0.006(6) 0.020(7) -0.009(6)
O2B 0.026(5) 0.040(5) 0.033(5) 0.001(3) 0.014(4) -0.001(3)

loop_
_atom_type_symbol
_atom_type_description
_atom_type_scat_dispersion_real
_atom_type_scat_dispersion_imag
_atom_type_scat_source
C C 0.0033 0.0016 'International Tables Vol C Tables 4.2.6.8 and 6.1.1.4'
H H 0.0000 0.0000 'International Tables Vol C Tables 4.2.6.8 and 6.1.1.4'
O O 0.0106 0.0060 'International Tables Vol C Tables 4.2.6.8 and 6.1.1.4'

loop_
_geom_angle_atom_site_label_1
_geom_angle_atom_site_label_2
_geom_angle_atom_site_label_3
_geom_angle
C1 O1 C4 106.71(18)
C7 O3 C2 115.89(17)
C14 O5 C5 115.68(16)
O1 C1 C2 106.30(19)
O1 C1 H1A 110.5
C2 C1 H1A 110.5
O1 C1 H1B 110.5
C2 C1 H1B 110.5
H1A C1 H1B 108.7
O3 C2 C1 107.69(19)
O3 C2 C3B 104.2(5)
C1 C2 C3B 101.9(10)
O3 C2 C3A 114.8(3)
C1 C2 C3A 104.0(3)
O3 C2 H2 110.1
C1 C2 H2 110.1
C3B C2 H2 121.9
C3A C2 H2 110.1
O1 C4 C3B 100.9(7)
O1 C4 C5 109.53(17)
C3B C4 C5 98.3(4)
O1 C4 C3A 107.1(3)
C5 C4 C3A 106.0(2)
O1 C4 H4 111.3
C3B C4 H4 124.1
C5 C4 H4 111.3
C3A C4 H4 111.3
O5 C5 C4 113.31(16)
O5 C5 C6B 108.7(9)
C4 C5 C6B 111.6(5)
O5 C5 C6A 107.3(3)
C4 C5 C6A 99.9(3)
O5 C5 H5 111.9
C4 C5 H5 111.9
C6B C5 H5 98.5
C6A C5 H5 111.9
O4 C7 O3 123.5(2)
O4 C7 C8 124.4(2)
O3 C7 C8 112.14(18)
C13 C8 C9 120.1(2)
C13 C8 C7 122.15(19)
C9 C8 C7 117.73(19)
C10 C9 C8 119.5(2)
C10 C9 H9 120.3
C8 C9 H9 120.3
C11 C10 C9 120.6(2)
C11 C10 H10 119.7
C9 C10 H10 119.7
C10 C11 C12 120.0(2)
C10 C11 H11 120.0
C12 C11 H11 120.0
C11 C12 C13 120.2(2)
C11 C12 H12 119.9
C13 C12 H12 119.9
C12 C13 C8 119.7(2)
C12 C13 H13 120.2
C8 C13 H13 120.2
O6 C14 O5 123.3(2)
O6 C14 C15 124.1(2)
O5 C14 C15 112.60(17)
C20 C15 C16 119.72(19)
C20 C15 C14 122.18(19)
C16 C15 C14 118.04(18)
C17 C16 C15 120.2(2)
C17 C16 H16 119.9
C15 C16 H16 119.9
C18 C17 C16 120.0(2)
C18 C17 H17 120.0
C16 C17 H17 120.0
C17 C18 C19 120.0(2)
C17 C18 H18 120.0
C19 C18 H18 120.0
C20 C19 C18 120.2(2)
C20 C19 H19 119.9
C18 C19 H19 119.9
C19 C20 C15 119.8(2)
C19 C20 H20 120.1
C15 C20 H20 120.1
O2A C3A C4 106.7(4)
O2A C3A C2 116.0(4)
C4 C3A C2 103.6(4)
O2A C3A H3A 110.1
C4 C3A H3A 110.1
C2 C3A H3A 110.1
O2A C6A C5 107.5(3)
O2A C6A H6A 110.2
C5 C6A H6A 110.2
O2A C6A H6B 110.2
C5 C6A H6B 110.2
H6A C6A H6B 108.5
C6A O2A C3A 107.7(4)
O2B C3B C4 106.1(13)
O2B C3B C2 110.4(9)
C4 C3B C2 106.3(13)
O2B C3B H3B 111.3
C4 C3B H3B 111.3
C2 C3B H3B 111.3
O2B C6B C5 98.6(6)
O2B C6B H6C 112.0
C5 C6B H6C 112.0
O2B C6B H6D 112.0
C5 C6B H6D 112.0
H6C C6B H6D 109.7
C6B O2B C3B 108.5(8)

loop_
_geom_bond_atom_site_label_1
_geom_bond_atom_site_label_2
_geom_bond_distance
O1 C1 1.421(3)
O1 C4 1.429(2)
O3 C7 1.345(3)
O3 C2 1.433(2)
O4 C7 1.199(3)
O5 C14 1.341(3)
O5 C5 1.444(2)
O6 C14 1.203(3)
C1 C2 1.516(3)
C1 H1A 0.9900
C1 H1B 0.9900
C2 C3B 1.530(13)
C2 C3A 1.551(5)
C2 H2 1.0000
C4 C3B 1.50(2)
C4 C5 1.516(3)
C4 C3A 1.536(7)
C4 H4 1.0000
C5 C6B 1.520(6)
C5 C6A 1.522(4)
C5 H5 1.0000
C7 C8 1.489(3)
C8 C13 1.385(3)
C8 C9 1.386(3)
C9 C10 1.380(3)
C9 H9 0.9500
C10 C11 1.373(4)
C10 H10 0.9500
C11 C12 1.378(4)
C11 H11 0.9500
C12 C13 1.381(3)
C12 H12 0.9500
C13 H13 0.9500
C14 C15 1.485(3)
C15 C20 1.387(3)
C15 C16 1.389(3)
C16 C17 1.381(3)
C16 H16 0.9500
C17 C18 1.379(3)
C17 H17 0.9500
C18 C19 1.386(3)
C18 H18 0.9500
C19 C20 1.384(3)
C19 H19 0.9500
C20 H20 0.9500
C3A O2A 1.422(5)
C3A H3A 1.0000
C6A O2A 1.421(6)
C6A H6A 0.9900
C6A H6B 0.9900
C3B O2B 1.418(9)
C3B H3B 1.0000
C6B O2B 1.416(10)
C6B H6C 0.9900
C6B H6D 0.9900

loop_
_geom_hbond_atom_site_label_D
_geom_hbond_atom_site_label_H
_geom_hbond_atom_site_label_A
_geom_hbond_site_symmetry_A
_geom_hbond_distance_DH
_geom_hbond_distance_HA
_geom_hbond_distance_DA
_geom_hbond_angle_DHA
_geom_hbond_publ_flag
C1 H1A Cg 1_565 0.99 2.60 3.419(3) 149 y

loop_
_geom_torsion_atom_site_label_1
_geom_torsion_atom_site_label_2
_geom_torsion_atom_site_label_3
_geom_torsion_atom_site_label_4
_geom_torsion
C4 O1 C1 C2 -36.6(2)
C7 O3 C2 C1 -164.35(19)
C7 O3 C2 C3B 87.9(10)
C7 O3 C2 C3A 80.4(4)
O1 C1 C2 O3 -95.8(2)
O1 C1 C2 C3B 13.5(5)
O1 C1 C2 C3A 26.3(3)
C1 O1 C4 C3B 43.2(4)
C1 O1 C4 C5 146.16(18)
C1 O1 C4 C3A 31.6(3)
C14 O5 C5 C4 63.8(2)
C14 O5 C5 C6B -171.5(7)
C14 O5 C5 C6A 173.1(3)
O1 C4 C5 O5 23.7(2)
C3B C4 C5 O5 128.4(7)
C3A C4 C5 O5 138.9(3)
O1 C4 C5 C6B -99.4(11)
C3B C4 C5 C6B 5.3(13)
C3A C4 C5 C6B 15.8(11)
O1 C4 C5 C6A -90.2(3)
C3B C4 C5 C6A 14.6(8)
C3A C4 C5 C6A 25.0(4)
C2 O3 C7 O4 -5.1(3)
C2 O3 C7 C8 174.68(19)
O4 C7 C8 C13 175.5(2)
O3 C7 C8 C13 -4.2(3)
O4 C7 C8 C9 -3.9(3)
O3 C7 C8 C9 176.4(2)
C13 C8 C9 C10 0.2(4)
C7 C8 C9 C10 179.6(2)
C8 C9 C10 C11 -0.6(4)
C9 C10 C11 C12 0.2(4)
C10 C11 C12 C13 0.5(4)
C11 C12 C13 C8 -0.9(4)
C9 C8 C13 C12 0.5(4)
C7 C8 C13 C12 -178.9(2)
C5 O5 C14 O6 5.3(3)
C5 O5 C14 C15 -174.67(17)
O6 C14 C15 C20 175.5(2)
O5 C14 C15 C20 -4.5(3)
O6 C14 C15 C16 -1.9(3)
O5 C14 C15 C16 178.10(19)
C20 C15 C16 C17 -0.6(3)
C14 C15 C16 C17 176.8(2)
C15 C16 C17 C18 0.0(4)
C16 C17 C18 C19 0.6(4)
C17 C18 C19 C20 -0.6(4)
C18 C19 C20 C15 -0.1(4)
C16 C15 C20 C19 0.7(3)
C14 C15 C20 C19 -176.7(2)
O1 C4 C3A O2A 108.9(3)
C3B C4 C3A O2A 46(3)
C5 C4 C3A O2A -8.0(4)
O1 C4 C3A C2 -14.1(4)
C3B C4 C3A C2 -77(3)
C5 C4 C3A C2 -130.9(3)
O3 C2 C3A O2A -6.4(6)
C1 C2 C3A O2A -123.8(4)
C3B C2 C3A O2A -42(5)
O3 C2 C3A C4 110.2(3)
C1 C2 C3A C4 -7.2(4)
C3B C2 C3A C4 75(5)
O5 C5 C6A O2A -153.4(4)
C4 C5 C6A O2A -35.0(6)
C6B C5 C6A O2A 109(5)
C5 C6A O2A C3A 32.0(7)
C4 C3A O2A C6A -14.5(6)
C2 C3A O2A C6A 100.3(6)
O1 C4 C3B O2B 84.2(10)
C5 C4 C3B O2B -27.7(11)
C3A C4 C3B O2B -156(4)
O1 C4 C3B C2 -33.4(9)
C5 C4 C3B C2 -145.2(7)
C3A C4 C3B C2 87(3)
O3 C2 C3B O2B 9.7(18)
C1 C2 C3B O2B -102.2(15)
C3A C2 C3B O2B 157(7)
O3 C2 C3B C4 124.4(6)
C1 C2 C3B C4 12.4(9)
C3A C2 C3B C4 -88(5)
O5 C5 C6B O2B -107.4(12)
C4 C5 C6B O2B 18.3(17)
C6A C5 C6B O2B -20(3)
C5 C6B O2B C3B -37(2)
C4 C3B O2B C6B 44.0(17)
C2 C3B O2B C6B 158.7(14)
